data_7246745
loop_
_publ_author_name
'Zhou, Fuli'
'Body, Carole'
'Robeyns, Koen'
'Leyssens, Tom'
'Shemchuk, Oleksii'

_publ_section_title
;
 On the pairwise cocrystallization of racemic compounds
;
_journal_issue 20
_journal_name_full CrystEngComm
_journal_page_first 3060
_journal_page_last 3065
_journal_paper_doi 10.1039/D3CE00226H
_journal_volume 25
_journal_year 2023
_chemical_formula_moiety 'C10 H12 O2, C5 H9 N O2'
_chemical_formula_sum 'C15 H21 N O4'
_chemical_formula_weight 279.33
_space_group_crystal_system orthorhombic
_space_group_IT_number 29
_space_group_name_Hall 'P 2c -2ac'
_space_group_name_H-M_alt 'P c a 21'
_atom_sites_solution_hydrogens geom
_atom_sites_solution_primary dual
_audit_creation_method SHELXL-2018/3
_audit_update_record
;
2023-03-09 deposited with the CCDC.	2023-04-28 downloaded from the CCDC.
;
_cell_angle_alpha 90
_cell_angle_beta 90
_cell_angle_gamma 90
_cell_formula_units_Z 4
_cell_length_a 10.1357(7)
_cell_length_b 17.1919(16)
_cell_length_c 9.1265(7)
_cell_measurement_reflns_used 1769
_cell_measurement_temperature 297(2)
_cell_measurement_theta_max 21.4820
_cell_measurement_theta_min 3.0950
_cell_volume 1590.3(2)
_computing_cell_refinement
;
CrysAlisPro, Agilent Technologies,
Version 1.171.37.35 (release 13-08-2014 CrysAlis171 .NET)
(compiled Aug 13 2014,18:06:01)
;
_computing_data_collection MAR
_computing_data_reduction
;
CrysAlisPro, Agilent Technologies,
Version 1.171.37.35 (release 13-08-2014 CrysAlis171 .NET)
(compiled Aug 13 2014,18:06:01)
;
_computing_molecular_graphics 'MERCURY (Macrae et al., 2008)'
_computing_publication_material
;
'MERCURY (Macrae et al., 2008), Platon (Spek, 2009)'
;
_computing_structure_refinement 'SHELXL-2018/3 (Sheldrick, 2018)'
_computing_structure_solution 'SHELXT (Sheldrick, 2015)'
_diffrn_ambient_temperature 297(2)
_diffrn_measured_fraction_theta_full 0.984
_diffrn_measured_fraction_theta_max 0.984
_diffrn_measurement_device_type 'MAR345 image plate'
_diffrn_measurement_method
;
'90 images, \D\F 2.0\% '
;
_diffrn_radiation_type MoK\a
_diffrn_radiation_wavelength 0.71073
_diffrn_reflns_av_R_equivalents 0.0660
_diffrn_reflns_av_unetI/netI 0.0485
_diffrn_reflns_Laue_measured_fraction_full 0.984
_diffrn_reflns_Laue_measured_fraction_max 0.984
_diffrn_reflns_limit_h_max 10
_diffrn_reflns_limit_h_min -10
_diffrn_reflns_limit_k_max 18
_diffrn_reflns_limit_k_min -18
_diffrn_reflns_limit_l_max 9
_diffrn_reflns_limit_l_min -9
_diffrn_reflns_number 6801
_diffrn_reflns_point_group_measured_fraction_full 0.982
_diffrn_reflns_point_group_measured_fraction_max 0.982
_diffrn_reflns_theta_full 21.958
_diffrn_reflns_theta_max 21.958
_diffrn_reflns_theta_min 3.107
_diffrn_source 'Incoatec microfocus source'
_exptl_absorpt_coefficient_mu 0.084
_exptl_absorpt_correction_T_max 1.00000
_exptl_absorpt_correction_T_min 0.00963
_exptl_absorpt_correction_type multi-scan
_exptl_absorpt_process_details
;
CrysAlisPro, Agilent Technologies,
Version 1.171.37.35 (release 13-08-2014 CrysAlis171 .NET)
(compiled Aug 13 2014,18:06:01)
Empirical absorption correction using spherical harmonics,
 implemented in SCALE3 ABSPACK scaling algorithm.
;
_exptl_crystal_colour colourless
_exptl_crystal_density_diffrn 1.167
_exptl_crystal_description needle
_exptl_crystal_F_000 600
_exptl_crystal_size_max 0.20
_exptl_crystal_size_mid 0.03
_exptl_crystal_size_min 0.01
_refine_diff_density_max 0.117
_refine_diff_density_min -0.145
_refine_diff_density_rms 0.032
_refine_ls_abs_structure_details
;
 Flack x determined using 534 quotients [(I+)-(I-)]/[(I+)+(I-)]
 (Parsons, Flack and Wagner, Acta Cryst. B69 (2013) 249-259).
;
_refine_ls_abs_structure_Flack -1.3(10)
_refine_ls_extinction_method none
_refine_ls_goodness_of_fit_ref 1.053
_refine_ls_hydrogen_treatment constr
_refine_ls_matrix_type full
_refine_ls_number_parameters 241
_refine_ls_number_reflns 1906
_refine_ls_number_restraints 148
_refine_ls_restrained_S_all 1.085
_refine_ls_R_factor_all 0.0779
_refine_ls_R_factor_gt 0.0567
_refine_ls_shift/su_max 0.000
_refine_ls_shift/su_mean 0.000
_refine_ls_structure_factor_coef Fsqd
_refine_ls_weighting_details 'w=1/[\s^2^(Fo^2^)+(0.0739P)^2^+0.4869P] where P=(Fo^2^+2Fc^2^)/3'
_refine_ls_weighting_scheme calc
_refine_ls_wR_factor_gt 0.1433
_refine_ls_wR_factor_ref 0.1544
_reflns_Friedel_coverage 0.845
_reflns_Friedel_fraction_full 0.980
_reflns_Friedel_fraction_max 0.980
_reflns_number_gt 1454
_reflns_number_total 1906
_reflns_threshold_expression 'I > 2\s(I)'
_cod_data_source_file d3ce00226h2.cif
_cod_data_source_block alex_fl180
_cod_depositor_comments 'Adding full bibliography for 7246740--7246756.cif.'
_cod_database_code 7246745
_shelx_shelxl_version_number 2018/3
_shelx_space_group_comment
;
The symmetry employed for this shelxl refinement is uniquely defined
by the following loop, which should always be used as a source of
symmetry information in preference to the above space-group names.
They are only intended as comments.
;

loop_
_space_group_symop_operation_xyz
'x, y, z'
'-x, -y, z+1/2'
'x+1/2, -y, z'
'-x+1/2, y, z+1/2'

loop_
_atom_site_label
_atom_site_type_symbol
_atom_site_fract_x
_atom_site_fract_y
_atom_site_fract_z
_atom_site_U_iso_or_equiv
_atom_site_adp_type
_atom_site_occupancy
_atom_site_site_symmetry_order
_atom_site_calc_flag
_atom_site_refinement_flags_posn
_atom_site_refinement_flags_adp
_atom_site_refinement_flags_occupancy
_atom_site_disorder_assembly
_atom_site_disorder_group
N1 N 0.9909(5) 0.5630(3) 0.8448(6) 0.0544(14) Uani 1 1 d D U . . .
H1A H 1.027055 0.552873 0.931541 0.065 Uiso 1 1 calc R U . A 3
H1B H 1.043364 0.543893 0.775389 0.065 Uiso 1 1 calc R U . A 3
C2 C 0.9761(12) 0.6485(5) 0.825(4) 0.064(5) Uani 0.74(2) 1 d D U P B 3
H2A H 0.983831 0.663234 0.723150 0.077 Uiso 0.74(2) 1 calc R U P B 3
H2B H 1.041277 0.676822 0.882189 0.077 Uiso 0.74(2) 1 calc R U P B 3
C3 C 0.8383(10) 0.6630(6) 0.8824(17) 0.072(4) Uani 0.74(2) 1 d D U P B 3
H3A H 0.803951 0.712498 0.848781 0.086 Uiso 0.74(2) 1 calc R U P B 3
H3B H 0.835489 0.661350 0.988640 0.086 Uiso 0.74(2) 1 calc R U P B 3
C4 C 0.7626(12) 0.5944(7) 0.815(3) 0.080(6) Uani 0.74(2) 1 d D U P B 3
H4A H 0.680069 0.585297 0.865426 0.096 Uiso 0.74(2) 1 calc R U P B 3
H4B H 0.744626 0.603496 0.711562 0.096 Uiso 0.74(2) 1 calc R U P B 3
C2B C 0.975(3) 0.6491(8) 0.842(12) 0.070(11) Uani 0.26(2) 1 d D U P B 4
H2C H 1.042423 0.673315 0.781711 0.084 Uiso 0.26(2) 1 calc R U P B 4
H2D H 0.980500 0.670654 0.940564 0.084 Uiso 0.26(2) 1 calc R U P B 4
C3B C 0.840(3) 0.660(2) 0.778(5) 0.075(9) Uani 0.26(2) 1 d D U P B 4
H3C H 0.840639 0.653923 0.672114 0.091 Uiso 0.26(2) 1 calc R U P B 4
H3D H 0.803427 0.710583 0.802297 0.091 Uiso 0.26(2) 1 calc R U P B 4
C4B C 0.762(3) 0.5942(13) 0.852(8) 0.070(10) Uani 0.26(2) 1 d D U P B 4
H4C H 0.744473 0.605626 0.954301 0.084 Uiso 0.26(2) 1 calc R U P B 4
H4D H 0.679045 0.584111 0.802114 0.084 Uiso 0.26(2) 1 calc R U P B 4
C5 C 0.8580(6) 0.5261(4) 0.8352(8) 0.0534(17) Uani 1 1 d D U . . .
H5 H 0.837877 0.498643 0.926615 0.064 Uiso 1 1 calc R U . B 3
C6 C 0.8514(7) 0.4701(4) 0.7070(7) 0.0543(18) Uani 1 1 d . . . . .
O7 O 0.9501(5) 0.4635(3) 0.6288(6) 0.0689(14) Uani 1 1 d . . . . .
O8 O 0.7428(5) 0.4363(3) 0.6894(5) 0.0715(15) Uani 1 1 d . . . . .
C11 C 0.6199(7) 0.3106(4) 0.4470(9) 0.0637(19) Uani 1 1 d . . . . .
O12 O 0.5301(5) 0.3562(3) 0.4632(7) 0.0855(17) Uani 1 1 d . . . . .
O13 O 0.7339(4) 0.3186(3) 0.5132(6) 0.0754(16) Uani 1 1 d . . . . .
H13 H 0.730128 0.355292 0.570463 0.113 Uiso 1 1 calc R U . . .
C14 C 0.6098(7) 0.2388(4) 0.3556(10) 0.075(2) Uani 1 1 d D . . . .
H14 H 0.695103 0.228091 0.309144 0.090 Uiso 0.704(15) 1 calc R U P C 1
H14B H 0.689725 0.243512 0.295767 0.090 Uiso 0.296(15) 1 calc R U P C 2
C15 C 0.5026(9) 0.2466(6) 0.2374(10) 0.089(3) Uani 1 1 d . . . . .
H15A H 0.417277 0.251095 0.284824 0.107 Uiso 1 1 calc R U . . .
H15B H 0.517757 0.294010 0.182395 0.107 Uiso 1 1 calc R U . . .
C16 C 0.4992(11) 0.1791(7) 0.1329(17) 0.134(4) Uani 1 1 d . . . . .
H16A H 0.436123 0.189272 0.056855 0.201 Uiso 1 1 calc R U . . .
H16B H 0.474284 0.132776 0.184851 0.201 Uiso 1 1 calc R U . . .
H16C H 0.584972 0.172038 0.090385 0.201 Uiso 1 1 calc R U . . .
C17 C 0.5744(11) 0.1714(5) 0.4635(12) 0.083(4) Uani 0.704(15) 1 d DG U P C 1
C18 C 0.6529(11) 0.1052(6) 0.4694(14) 0.124(5) Uani 0.704(15) 1 d G U P C 1
H18 H 0.726164 0.100851 0.408617 0.149 Uiso 0.704(15) 1 calc R U P C 1
C19 C 0.6218(15) 0.0455(6) 0.5661(18) 0.145(7) Uani 0.704(15) 1 d G U P C 1
H19 H 0.674325 0.001168 0.570002 0.174 Uiso 0.704(15) 1 calc R U P C 1
C21 C 0.5123(17) 0.0520(7) 0.6569(17) 0.184(9) Uani 0.704(15) 1 d G U P C 1
H21 H 0.491509 0.012032 0.721589 0.220 Uiso 0.704(15) 1 calc R U P C 1
C22 C 0.4338(13) 0.1182(8) 0.6510(14) 0.156(7) Uani 0.704(15) 1 d G U P C 1
H22 H 0.360532 0.122580 0.711793 0.187 Uiso 0.704(15) 1 calc R U P C 1
C20 C 0.4649(11) 0.1779(6) 0.5543(14) 0.109(5) Uani 0.704(15) 1 d G U P C 1
H20 H 0.412369 0.222264 0.550409 0.130 Uiso 0.704(15) 1 calc R U P C 1
C17B C 0.632(3) 0.1601(11) 0.426(3) 0.102(12) Uani 0.296(15) 1 d DG U P C 2
C18B C 0.729(3) 0.1074(14) 0.384(3) 0.112(10) Uani 0.296(15) 1 d G U P C 2
H18B H 0.783896 0.118591 0.304901 0.134 Uiso 0.296(15) 1 calc R U P C 2
C19B C 0.744(3) 0.0378(12) 0.460(4) 0.132(12) Uani 0.296(15) 1 d G U P C 2
H19B H 0.808555 0.002522 0.431648 0.158 Uiso 0.296(15) 1 calc R U P C 2
C21B C 0.662(4) 0.0210(14) 0.578(4) 0.166(16) Uani 0.296(15) 1 d G U P C 2
H21B H 0.671563 -0.025516 0.628328 0.200 Uiso 0.296(15) 1 calc R U P C 2
C22B C 0.565(4) 0.0738(18) 0.619(4) 0.168(17) Uani 0.296(15) 1 d G U P C 2
H22B H 0.509911 0.062515 0.698262 0.202 Uiso 0.296(15) 1 calc R U P C 2
C20B C 0.550(3) 0.1433(16) 0.543(4) 0.141(19) Uani 0.296(15) 1 d G U P C 2
H20B H 0.485249 0.178584 0.571515 0.169 Uiso 0.296(15) 1 calc R U P C 2

loop_
_atom_site_aniso_label
_atom_site_aniso_U_11
_atom_site_aniso_U_22
_atom_site_aniso_U_33
_atom_site_aniso_U_23
_atom_site_aniso_U_13
_atom_site_aniso_U_12
N1 0.032(3) 0.082(4) 0.049(3) -0.007(3) -0.002(2) 0.002(2)
C2 0.051(6) 0.070(7) 0.072(11) 0.004(7) -0.001(6) -0.008(5)
C3 0.057(6) 0.076(6) 0.083(9) -0.012(6) -0.001(5) 0.009(5)
C4 0.050(6) 0.096(8) 0.094(13) -0.026(7) -0.003(6) 0.011(6)
C2B 0.063(14) 0.072(11) 0.075(19) -0.009(14) 0.001(13) -0.008(11)
C3B 0.073(14) 0.076(11) 0.077(16) 0.000(12) -0.009(12) 0.006(10)
C4B 0.052(11) 0.088(15) 0.069(18) -0.013(12) 0.001(12) 0.007(9)
C5 0.035(4) 0.079(4) 0.046(4) 0.005(4) 0.000(3) -0.005(3)
C6 0.046(4) 0.067(5) 0.050(4) 0.004(4) 0.000(4) -0.001(4)
O7 0.046(3) 0.100(4) 0.061(3) -0.012(3) 0.021(3) -0.011(3)
O8 0.045(3) 0.096(4) 0.074(3) -0.019(3) 0.004(2) -0.009(3)
C11 0.051(5) 0.069(5) 0.071(5) -0.001(5) 0.001(4) 0.001(4)
O12 0.057(3) 0.101(4) 0.098(4) -0.021(3) -0.010(3) 0.015(3)
O13 0.050(3) 0.084(4) 0.093(4) -0.013(3) -0.009(3) 0.002(3)
C14 0.055(5) 0.075(6) 0.096(5) -0.003(5) -0.009(4) -0.003(4)
C15 0.071(5) 0.105(7) 0.092(6) -0.007(5) -0.020(5) -0.007(5)
C16 0.139(10) 0.120(8) 0.143(9) -0.029(8) -0.045(9) -0.012(7)
C17 0.082(8) 0.065(7) 0.104(9) -0.013(7) -0.019(8) 0.008(6)
C18 0.134(11) 0.085(8) 0.153(11) 0.003(8) 0.002(9) 0.019(7)
C19 0.171(12) 0.085(9) 0.178(13) 0.021(8) -0.013(9) 0.013(9)
C21 0.197(14) 0.156(12) 0.198(14) 0.037(11) 0.018(11) -0.011(10)
C22 0.162(13) 0.149(11) 0.156(12) 0.001(11) 0.027(11) -0.016(9)
C20 0.130(11) 0.079(9) 0.117(9) 0.023(8) 0.022(9) -0.016(8)
C17B 0.098(16) 0.097(15) 0.110(17) 0.002(13) -0.011(13) 0.004(11)
C18B 0.120(16) 0.102(14) 0.113(15) -0.019(11) -0.013(12) 0.013(11)
C19B 0.142(17) 0.111(14) 0.143(17) 0.004(12) -0.019(12) 0.018(12)
C21B 0.17(2) 0.16(2) 0.168(19) 0.016(13) -0.005(13) -0.002(13)
C22B 0.17(2) 0.17(2) 0.17(2) 0.012(14) 0.019(14) -0.010(14)
C20B 0.14(2) 0.14(2) 0.14(2) 0.016(14) 0.007(14) 0.008(14)

loop_
_atom_type_symbol
_atom_type_description
_atom_type_scat_dispersion_real
_atom_type_scat_dispersion_imag
_atom_type_scat_source
C C 0.0033 0.0016 'International Tables Vol C Tables 4.2.6.8 and 6.1.1.4'
H H 0.0000 0.0000 'International Tables Vol C Tables 4.2.6.8 and 6.1.1.4'
N N 0.0061 0.0033 'International Tables Vol C Tables 4.2.6.8 and 6.1.1.4'
O O 0.0106 0.0060 'International Tables Vol C Tables 4.2.6.8 and 6.1.1.4'

loop_
_geom_angle_atom_site_label_1
_geom_angle_atom_site_label_2
_geom_angle_atom_site_label_3
_geom_angle
_geom_angle_site_symmetry_1
_geom_angle_site_symmetry_3
_geom_angle_publ_flag
C2 N1 C5 108.8(6) . . ?
C2B N1 C5 109.1(12) . . ?
C2 N1 H1A 109.9 . . ?
C5 N1 H1A 109.9 . . ?
C2 N1 H1B 109.9 . . ?
C5 N1 H1B 109.9 . . ?
H1A N1 H1B 108.3 . . ?
N1 C2 C3 102.4(12) . . ?
N1 C2 H2A 111.3 . . ?
C3 C2 H2A 111.3 . . ?
N1 C2 H2B 111.3 . . ?
C3 C2 H2B 111.3 . . ?
H2A C2 H2B 109.2 . . ?
C2 C3 C4 101.3(13) . . ?
C2 C3 H3A 111.5 . . ?
C4 C3 H3A 111.5 . . ?
C2 C3 H3B 111.5 . . ?
C4 C3 H3B 111.5 . . ?
H3A C3 H3B 109.3 . . ?
C5 C4 C3 102.9(11) . . ?
C5 C4 H4A 111.2 . . ?
C3 C4 H4A 111.2 . . ?
C5 C4 H4B 111.2 . . ?
C3 C4 H4B 111.2 . . ?
H4A C4 H4B 109.1 . . ?
N1 C2B C3B 103(2) . . ?
N1 C2B H2C 111.2 . . ?
C3B C2B H2C 111.2 . . ?
N1 C2B H2D 111.2 . . ?
C3B C2B H2D 111.2 . . ?
H2C C2B H2D 109.1 . . ?
C2B C3B C4B 102(2) . . ?
C2B C3B H3C 111.4 . . ?
C4B C3B H3C 111.4 . . ?
C2B C3B H3D 111.4 . . ?
C4B C3B H3D 111.4 . . ?
H3C C3B H3D 109.3 . . ?
C5 C4B C3B 101(2) . . ?
C5 C4B H4C 111.6 . . ?
C3B C4B H4C 111.6 . . ?
C5 C4B H4D 111.6 . . ?
C3B C4B H4D 111.6 . . ?
H4C C4B H4D 109.4 . . ?
N1 C5 C6 110.8(5) . . ?
N1 C5 C4B 104.1(14) . . ?
C6 C5 C4B 122(3) . . ?
N1 C5 C4 104.5(7) . . ?
C6 C5 C4 111.3(10) . . ?
N1 C5 H5 110.0 . . ?
C6 C5 H5 110.0 . . ?
C4 C5 H5 110.0 . . ?
O7 C6 O8 126.4(7) . . ?
O7 C6 C5 118.0(6) . . ?
O8 C6 C5 115.5(6) . . ?
O12 C11 O13 122.6(7) . . ?
O12 C11 C14 123.5(7) . . ?
O13 C11 C14 113.8(6) . . ?
C11 O13 H13 109.5 . . ?
C11 C14 C17B 119.5(14) . . ?
C11 C14 C15 111.6(7) . . ?
C17B C14 C15 118.7(14) . . ?
C11 C14 C17 106.0(8) . . ?
C15 C14 C17 110.2(7) . . ?
C11 C14 H14 109.7 . . ?
C15 C14 H14 109.7 . . ?
C17 C14 H14 109.7 . . ?
C11 C14 H14B 100.7 . . ?
C17B C14 H14B 100.7 . . ?
C15 C14 H14B 100.7 . . ?
C16 C15 C14 113.2(8) . . ?
C16 C15 H15A 108.9 . . ?
C14 C15 H15A 108.9 . . ?
C16 C15 H15B 108.9 . . ?
C14 C15 H15B 108.9 . . ?
H15A C15 H15B 107.7 . . ?
C15 C16 H16A 109.5 . . ?
C15 C16 H16B 109.5 . . ?
H16A C16 H16B 109.5 . . ?
C15 C16 H16C 109.5 . . ?
H16A C16 H16C 109.5 . . ?
H16B C16 H16C 109.5 . . ?
C18 C17 C20 120.0 . . ?
C18 C17 C14 120.0(7) . . ?
C20 C17 C14 120.0(7) . . ?
C19 C18 C17 120.0 . . ?
C19 C18 H18 120.0 . . ?
C17 C18 H18 120.0 . . ?
C18 C19 C21 120.0 . . ?
C18 C19 H19 120.0 . . ?
C21 C19 H19 120.0 . . ?
C22 C21 C19 120.0 . . ?
C22 C21 H21 120.0 . . ?
C19 C21 H21 120.0 . . ?
C21 C22 C20 120.0 . . ?
C21 C22 H22 120.0 . . ?
C20 C22 H22 120.0 . . ?
C22 C20 C17 120.0 . . ?
C22 C20 H20 120.0 . . ?
C17 C20 H20 120.0 . . ?
C18B C17B C20B 120.0 . . ?
C18B C17B C14 124.9(19) . . ?
C20B C17B C14 115.0(19) . . ?
C19B C18B C17B 120.0 . . ?
C19B C18B H18B 120.0 . . ?
C17B C18B H18B 120.0 . . ?
C21B C19B C18B 120.0 . . ?
C21B C19B H19B 120.0 . . ?
C18B C19B H19B 120.0 . . ?
C19B C21B C22B 120.0 . . ?
C19B C21B H21B 120.0 . . ?
C22B C21B H21B 120.0 . . ?
C20B C22B C21B 120.0 . . ?
C20B C22B H22B 120.0 . . ?
C21B C22B H22B 120.0 . . ?
C22B C20B C17B 120.0 . . ?
C22B C20B H20B 120.0 . . ?
C17B C20B H20B 120.0 . . ?

loop_
_geom_bond_atom_site_label_1
_geom_bond_atom_site_label_2
_geom_bond_distance
_geom_bond_site_symmetry_2
_geom_bond_publ_flag
N1 C2 1.488(10) . ?
N1 C2B 1.488(15) . ?
N1 C5 1.492(8) . ?
N1 H1A 0.8900 . ?
N1 H1B 0.8900 . ?
C2 C3 1.51(2) . ?
C2 H2A 0.9700 . ?
C2 H2B 0.9700 . ?
C3 C4 1.537(18) . ?
C3 H3A 0.9700 . ?
C3 H3B 0.9700 . ?
C4 C5 1.533(12) . ?
C4 H4A 0.9700 . ?
C4 H4B 0.9700 . ?
C2B C3B 1.51(3) . ?
C2B H2C 0.9700 . ?
C2B H2D 0.9700 . ?
C3B C4B 1.54(2) . ?
C3B H3C 0.9700 . ?
C3B H3D 0.9700 . ?
C4B C5 1.531(16) . ?
C4B H4C 0.9700 . ?
C4B H4D 0.9700 . ?
C5 C6 1.516(9) . ?
C5 H5 0.9800 . ?
C6 O7 1.234(8) . ?
C6 O8 1.256(8) . ?
C11 O12 1.210(8) . ?
C11 O13 1.312(8) . ?
C11 C14 1.494(11) . ?
O13 H13 0.8200 . ?
C14 C17B 1.513(16) . ?
C14 C15 1.537(11) . ?
C14 C17 1.562(11) . ?
C14 H14 0.9800 . ?
C14 H14B 0.9800 . ?
C15 C16 1.502(14) . ?
C15 H15A 0.9700 . ?
C15 H15B 0.9700 . ?
C16 H16A 0.9600 . ?
C16 H16B 0.9600 . ?
C16 H16C 0.9600 . ?
C17 C18 1.3900 . ?
C17 C20 1.3900 . ?
C18 C19 1.3900 . ?
C18 H18 0.9300 . ?
C19 C21 1.3900 . ?
C19 H19 0.9300 . ?
C21 C22 1.3900 . ?
C21 H21 0.9300 . ?
C22 C20 1.3900 . ?
C22 H22 0.9300 . ?
C20 H20 0.9300 . ?
C17B C18B 1.3900 . ?
C17B C20B 1.3900 . ?
C18B C19B 1.3900 . ?
C18B H18B 0.9300 . ?
C19B C21B 1.3900 . ?
C19B H19B 0.9300 . ?
C21B C22B 1.3900 . ?
C21B H21B 0.9300 . ?
C22B C20B 1.3900 . ?
C22B H22B 0.9300 . ?
C20B H20B 0.9300 . ?

loop_
_geom_torsion_atom_site_label_1
_geom_torsion_atom_site_label_2
_geom_torsion_atom_site_label_3
_geom_torsion_atom_site_label_4
_geom_torsion
_geom_torsion_site_symmetry_1
_geom_torsion_site_symmetry_2
_geom_torsion_site_symmetry_3
_geom_torsion_site_symmetry_4
_geom_torsion_publ_flag
C5 N1 C2 C3 28(2) . . . . ?
N1 C2 C3 C4 -43(2) . . . . ?
C2 C3 C4 C5 42(2) . . . . ?
C5 N1 C2B C3B -20(6) . . . . ?
N1 C2B C3B C4B 40(6) . . . . ?
C2B C3B C4B C5 -45(5) . . . . ?
C2 N1 C5 C6 118.1(15) . . . . ?
C2B N1 C5 C6 124(4) . . . . ?
C2B N1 C5 C4B -9(5) . . . . ?
C2 N1 C5 C4 -1.9(18) . . . . ?
C3B C4B C5 N1 33(4) . . . . ?
C3B C4B C5 C6 -93(3) . . . . ?
C3 C4 C5 N1 -24.8(16) . . . . ?
C3 C4 C5 C6 -144.4(12) . . . . ?
N1 C5 C6 O7 -1.4(8) . . . . ?
C4B C5 C6 O7 121.9(17) . . . . ?
C4 C5 C6 O7 114.5(9) . . . . ?
N1 C5 C6 O8 -179.7(6) . . . . ?
C4B C5 C6 O8 -56.4(18) . . . . ?
C4 C5 C6 O8 -63.9(10) . . . . ?
O12 C11 C14 C17B -120.4(16) . . . . ?
O13 C11 C14 C17B 57.1(17) . . . . ?
O12 C11 C14 C15 24.4(11) . . . . ?
O13 C11 C14 C15 -158.0(7) . . . . ?
O12 C11 C14 C17 -95.5(9) . . . . ?
O13 C11 C14 C17 82.0(8) . . . . ?
C11 C14 C15 C16 173.8(9) . . . . ?
C17B C14 C15 C16 -41.0(18) . . . . ?
C17 C14 C15 C16 -68.7(11) . . . . ?
C11 C14 C17 C18 -125.1(8) . . . . ?
C15 C14 C17 C18 114.0(9) . . . . ?
C11 C14 C17 C20 54.5(9) . . . . ?
C15 C14 C17 C20 -66.4(10) . . . . ?
C20 C17 C18 C19 0.0 . . . . ?
C14 C17 C18 C19 179.6(11) . . . . ?
C17 C18 C19 C21 0.0 . . . . ?
C18 C19 C21 C22 0.0 . . . . ?
C19 C21 C22 C20 0.0 . . . . ?
C21 C22 C20 C17 0.0 . . . . ?
C18 C17 C20 C22 0.0 . . . . ?
C14 C17 C20 C22 -179.6(11) . . . . ?
C11 C14 C17B C18B -121(2) . . . . ?
C15 C14 C17B C18B 97(2) . . . . ?
C11 C14 C17B C20B 57(2) . . . . ?
C15 C14 C17B C20B -85.3(18) . . . . ?
C20B C17B C18B C19B 0.0 . . . . ?
C14 C17B C18B C19B 178(3) . . . . ?
C17B C18B C19B C21B 0.0 . . . . ?
C18B C19B C21B C22B 0.0 . . . . ?
C19B C21B C22B C20B 0.0 . . . . ?
C21B C22B C20B C17B 0.0 . . . . ?
C18B C17B C20B C22B 0.0 . . . . ?
C14 C17B C20B C22B -178(3) . . . . ?
